data_7008395
loop_
_publ_author_name
'Laromaine, Anna'
'Teixidor, Francesc'
'Kivek\"as, Raikko'
'Sillanp\"a\"a, Reijo'
'Benakki, Rajae'
'Gr\"uner, Bohumir'
'Vi\~nas, Clara'

_publ_section_title
;
 Synthesis, reactivity and structural studies of carboranyl thioethers
 and disulfides.
;
_journal_issue 10
_journal_name_full 'Dalton transactions (Cambridge, England : 2003)'
_journal_page_first 1785
_journal_page_last 1795
_journal_paper_doi 10.1039/b502328a
_journal_year 2005
_chemical_formula_moiety 'C6 H26 B20 S2'
_chemical_formula_sum 'C6 H26 B20 S2'
_chemical_formula_weight 378.59
_chemical_name_systematic
;
?
;
_space_group_IT_number 15
_symmetry_cell_setting monoclinic
_symmetry_space_group_name_Hall '-C 2yc'
_symmetry_space_group_name_H-M 'C 1 2/c 1'
_atom_sites_solution_hydrogens geom
_atom_sites_solution_primary direct
_atom_sites_solution_secondary difmap
_audit_creation_method SHELXL-97
_cell_angle_alpha 90.00
_cell_angle_beta 90.22(2)
_cell_angle_gamma 90.00
_cell_formula_units_Z 8
_cell_length_a 18.538(6)
_cell_length_b 15.360(7)
_cell_length_c 15.282(6)
_cell_measurement_reflns_used 25
_cell_measurement_temperature 296(2)
_cell_measurement_theta_max 15.93
_cell_measurement_theta_min 10.02
_cell_volume 4351(3)
_computing_cell_refinement
;
MSC/AFC Diffractometer Control Software (Molecular Structure Corporation,
1993)
;
_computing_data_collection
;
MSC/AFC Diffractometer Control Software (Molecular Structure Corporation,
1993)
;
_computing_data_reduction
;
Texsan Process (Molecular Structure Corporation, 1993)
;
_computing_molecular_graphics 'SHELXTL/PC (Sheldrick, 1990)'
_computing_publication_material 'SHELXL-97 (Sheldrick, 1997)'
_computing_structure_refinement 'SHELXL-97 (Sheldrick, 1997)'
_computing_structure_solution 'SHELXS-97 (Sheldrick, 1990)'
_diffrn_ambient_temperature 294(2)
_diffrn_measured_fraction_theta_full 1.000
_diffrn_measured_fraction_theta_max 1.000
_diffrn_measurement_device_type 'Rigaku AFC5S'
_diffrn_measurement_method \w--2\q
_diffrn_radiation_monochromator graphite
_diffrn_radiation_source 'fine-focus sealed tube'
_diffrn_radiation_type MoK\a
_diffrn_radiation_wavelength 0.71069
_diffrn_reflns_av_R_equivalents 0.0319
_diffrn_reflns_av_sigmaI/netI 0.1026
_diffrn_reflns_limit_h_max 22
_diffrn_reflns_limit_h_min 0
_diffrn_reflns_limit_k_max 18
_diffrn_reflns_limit_k_min 0
_diffrn_reflns_limit_l_max 18
_diffrn_reflns_limit_l_min -18
_diffrn_reflns_number 3955
_diffrn_reflns_theta_full 24.99
_diffrn_reflns_theta_max 24.99
_diffrn_reflns_theta_min 1.72
_diffrn_standards_decay_% <1
_diffrn_standards_interval_count 150
_diffrn_standards_number 3
_exptl_absorpt_coefficient_mu 0.236
_exptl_absorpt_correction_T_max 0.9768
_exptl_absorpt_correction_T_min 0.9500
_exptl_absorpt_correction_type psi-scan
_exptl_absorpt_process_details 'North, Phillips & Mathews 1968'
_exptl_crystal_colour colourless
_exptl_crystal_density_diffrn 1.156
_exptl_crystal_density_meas ?
_exptl_crystal_density_method .
_exptl_crystal_description needle
_exptl_crystal_F_000 1552
_exptl_crystal_size_max 0.22
_exptl_crystal_size_mid 0.20
_exptl_crystal_size_min 0.10
_refine_diff_density_max 0.337
_refine_diff_density_min -0.290
_refine_diff_density_rms 0.069
_refine_ls_extinction_method none
_refine_ls_goodness_of_fit_ref 1.146
_refine_ls_hydrogen_treatment constr
_refine_ls_matrix_type full
_refine_ls_number_parameters 255
_refine_ls_number_reflns 3828
_refine_ls_number_restraints 12
_refine_ls_restrained_S_all 1.147
_refine_ls_R_factor_all 0.1502
_refine_ls_R_factor_gt 0.0878
_refine_ls_shift/su_max 0.000
_refine_ls_shift/su_mean 0.000
_refine_ls_structure_factor_coef Fsqd
_refine_ls_weighting_details
;
calc w=1/[\s^2^(Fo^2^)+(0.0002P)^2^+34.0508P] where P=(Fo^2^+2Fc^2^)/3
;
_refine_ls_weighting_scheme calc
_refine_ls_wR_factor_gt 0.1941
_refine_ls_wR_factor_ref 0.2130
_reflns_number_gt 2402
_reflns_number_total 3828
_reflns_threshold_expression >2sigma(I)
_cod_data_source_file b502328a.txt
_cod_data_source_block '[1-S-2-Me-1,2-C~2~B~10~H~10~]~2~'
_cod_original_sg_symbol_H-M 'C 2/c'
_cod_database_code 7008395

loop_
_symmetry_equiv_pos_as_xyz
'x, y, z'
'x, -y, z+1/2'
'x+1/2, y+1/2, z'
'x+1/2, -y+1/2, z+1/2'
'-x, -y, -z'
'-x, y, -z-1/2'
'-x+1/2, -y+1/2, -z'
'-x+1/2, y+1/2, -z-1/2'

loop_
_atom_site_label
_atom_site_type_symbol
_atom_site_fract_x
_atom_site_fract_y
_atom_site_fract_z
_atom_site_U_iso_or_equiv
_atom_site_adp_type
_atom_site_occupancy
_atom_site_calc_flag
_atom_site_refinement_flags
_atom_site_disorder_assembly
_atom_site_disorder_group
S1 S 0.63446(9) 0.84733(11) 0.27394(10) 0.0463(5) Uani 1 d . . .
S2 S 0.65325(9) 0.76258(10) 0.37340(11) 0.0409(4) Uani 1 d . . .
C1 C 0.6983(3) 0.9331(4) 0.2884(4) 0.0354(14) Uani 1 d . . .
C2 C 0.7666(3) 0.9375(4) 0.2136(4) 0.0410(15) Uani 1 d . . .
B3 B 0.6942(4) 1.0078(5) 0.2050(5) 0.0405(17) Uani 1 d . . .
H3 H 0.6542 1.0056 0.1517 0.049 Uiso 1 calc R . .
B4 B 0.6697(4) 1.0348(5) 0.3144(4) 0.0418(18) Uani 1 d . . .
H4 H 0.6139 1.0516 0.3319 0.050 Uiso 1 calc R . .
B5 B 0.7268(4) 0.9738(5) 0.3859(5) 0.0408(17) Uani 1 d . . .
H5 H 0.7078 0.9508 0.4499 0.049 Uiso 1 calc R . .
B6 B 0.7857(4) 0.9090(5) 0.3204(5) 0.0452(18) Uani 1 d . . .
H6 H 0.8042 0.8441 0.3409 0.054 Uiso 1 calc R . .
B7 B 0.7848(4) 1.0415(5) 0.1888(5) 0.0457(19) Uani 1 d . . .
H7 H 0.8038 1.0631 0.1243 0.055 Uiso 1 calc R . .
B8 B 0.7254(4) 1.1062(5) 0.2522(5) 0.0486(19) Uani 1 d . . .
H8 H 0.7058 1.1699 0.2292 0.058 Uiso 1 calc R . .
B9 B 0.7463(4) 1.0857(5) 0.3663(5) 0.0470(19) Uani 1 d . . .
H9 H 0.7406 1.1358 0.4173 0.056 Uiso 1 calc R . .
B10 B 0.8165(4) 1.0070(5) 0.3683(5) 0.050(2) Uani 1 d . . .
H10 H 0.8566 1.0061 0.4215 0.060 Uiso 1 calc R . .
B11 B 0.8407(4) 0.9811(5) 0.2591(5) 0.052(2) Uani 1 d . . .
H11 H 0.8960 0.9633 0.2406 0.062 Uiso 1 calc R . .
B12 B 0.8159(4) 1.0893(5) 0.2875(5) 0.0457(18) Uani 1 d . . .
H12 H 0.8553 1.1428 0.2880 0.055 Uiso 1 calc R . .
C13 C 0.7706(4) 0.8657(5) 0.1454(4) 0.0587(19) Uani 1 d . . .
H13A H 0.7395 0.8186 0.1620 0.088 Uiso 1 calc R . .
H13B H 0.8193 0.8449 0.1414 0.088 Uiso 1 calc R . .
H13C H 0.7556 0.8881 0.0896 0.088 Uiso 1 calc R . .
C21 C 0.5812(3) 0.7785(4) 0.4495(4) 0.0336(13) Uani 1 d . . .
C22 C 0.5164(3) 0.6992(4) 0.4515(4) 0.0423(15) Uani 1 d . . .
B23 B 0.5834(4) 0.7020(5) 0.5292(5) 0.0439(18) Uani 1 d . . .
H23 H 0.6259 0.6522 0.5340 0.053 Uiso 1 calc R . .
B24 B 0.5998(4) 0.8140(5) 0.5521(5) 0.0475(19) Uani 1 d . . .
H24 H 0.6527 0.8379 0.5742 0.057 Uiso 1 calc R . .
B25 B 0.5450(4) 0.8750(5) 0.4785(5) 0.0479(19) Uani 1 d . . .
H25 H 0.5623 0.9382 0.4521 0.058 Uiso 1 calc R . .
B26 B 0.4952(4) 0.7997(5) 0.4150(5) 0.0451(18) Uani 1 d . . .
H26 H 0.4809 0.8133 0.3464 0.054 Uiso 1 calc R . .
B27 B 0.4927(4) 0.6801(5) 0.5572(5) 0.051(2) Uani 1 d . . .
H27 H 0.4762 0.6162 0.5826 0.062 Uiso 1 calc R . .
B28 B 0.5437(4) 0.7535(6) 0.6218(5) 0.058(2) Uani 1 d U . .
H28 H 0.5604 0.7379 0.6892 0.070 Uiso 1 calc R . .
B29 B 0.5183(4) 0.8596(6) 0.5900(5) 0.054(2) Uani 1 d . . .
H29 H 0.5175 0.9137 0.6371 0.064 Uiso 1 calc R . .
B30 B 0.4540(4) 0.8523(5) 0.5045(5) 0.050(2) Uani 1 d . . .
H30 H 0.4117 0.9017 0.4954 0.060 Uiso 1 calc R . .
B31 B 0.4369(4) 0.7402(6) 0.4849(5) 0.053(2) Uani 1 d . . .
H31 H 0.3838 0.7162 0.4631 0.063 Uiso 1 calc R . .
B32 B 0.4533(4) 0.7766(6) 0.5938(5) 0.053(2) Uani 1 d . . .
H32 H 0.4104 0.7764 0.6434 0.064 Uiso 1 calc R . .
C33 C 0.5207(4) 0.6244(5) 0.3854(5) 0.065(2) Uani 1 d U . .
H33A H 0.5315 0.6473 0.3285 0.097 Uiso 1 calc R . .
H33B H 0.4753 0.5943 0.3834 0.097 Uiso 1 calc R . .
H33C H 0.5580 0.5846 0.4029 0.097 Uiso 1 calc R . .

loop_
_atom_site_aniso_label
_atom_site_aniso_U_11
_atom_site_aniso_U_22
_atom_site_aniso_U_33
_atom_site_aniso_U_23
_atom_site_aniso_U_13
_atom_site_aniso_U_12
S1 0.0497(10) 0.0553(11) 0.0340(8) 0.0001(8) -0.0054(7) -0.0174(8)
S2 0.0425(9) 0.0344(8) 0.0459(9) -0.0019(7) 0.0097(7) 0.0008(7)
C1 0.033(3) 0.039(3) 0.034(3) 0.004(3) 0.000(3) 0.000(3)
C2 0.046(4) 0.037(3) 0.040(4) 0.004(3) 0.009(3) 0.008(3)
B3 0.042(4) 0.041(4) 0.038(4) 0.011(3) -0.006(3) 0.007(3)
B4 0.044(4) 0.046(4) 0.036(4) -0.002(3) 0.004(3) 0.004(3)
B5 0.043(4) 0.046(4) 0.033(4) 0.003(3) -0.002(3) -0.009(3)
B6 0.040(4) 0.043(4) 0.052(5) 0.016(4) -0.010(3) -0.002(3)
B7 0.057(5) 0.038(4) 0.043(4) 0.011(3) 0.011(4) -0.001(4)
B8 0.061(5) 0.038(4) 0.047(4) 0.005(4) -0.006(4) 0.006(4)
B9 0.062(5) 0.042(4) 0.037(4) 0.002(3) -0.003(4) -0.009(4)
B10 0.044(4) 0.048(5) 0.058(5) 0.019(4) -0.018(4) -0.011(4)
B11 0.040(4) 0.049(5) 0.067(6) 0.011(4) 0.000(4) -0.003(4)
B12 0.052(5) 0.040(4) 0.045(4) 0.007(4) -0.004(4) -0.007(4)
C13 0.069(5) 0.056(5) 0.051(4) -0.005(4) 0.012(4) 0.003(4)
C21 0.034(3) 0.031(3) 0.035(3) -0.002(3) 0.002(3) -0.003(3)
C22 0.040(4) 0.037(3) 0.050(4) -0.007(3) 0.004(3) -0.010(3)
B23 0.050(5) 0.043(4) 0.038(4) 0.008(3) -0.006(3) 0.007(4)
B24 0.048(5) 0.056(5) 0.038(4) -0.016(4) 0.001(3) -0.012(4)
B25 0.048(5) 0.034(4) 0.061(5) -0.004(4) 0.016(4) 0.005(4)
B26 0.037(4) 0.052(5) 0.046(4) 0.006(4) -0.003(3) 0.008(4)
B27 0.054(5) 0.046(5) 0.054(5) 0.006(4) 0.010(4) -0.004(4)
B28 0.061(5) 0.078(6) 0.036(4) 0.013(4) 0.007(4) 0.013(5)
B29 0.050(5) 0.059(5) 0.052(5) -0.017(4) 0.011(4) -0.012(4)
B30 0.040(4) 0.052(5) 0.058(5) 0.004(4) 0.011(4) 0.016(4)
B31 0.039(4) 0.061(5) 0.057(5) -0.006(4) 0.002(4) -0.010(4)
B32 0.042(4) 0.062(5) 0.056(5) 0.001(4) 0.009(4) 0.001(4)
C33 0.065(4) 0.059(4) 0.070(4) -0.020(3) 0.007(3) -0.013(3)

loop_
_atom_type_symbol
_atom_type_description
_atom_type_scat_dispersion_real
_atom_type_scat_dispersion_imag
_atom_type_scat_source
C C 0.0033 0.0016 'International Tables Vol C Tables 4.2.6.8 and 6.1.1.4'
H H 0.0000 0.0000 'International Tables Vol C Tables 4.2.6.8 and 6.1.1.4'
B B 0.0013 0.0007 'International Tables Vol C Tables 4.2.6.8 and 6.1.1.4'
S S 0.1246 0.1234 'International Tables Vol C Tables 4.2.6.8 and 6.1.1.4'

loop_
_geom_angle_atom_site_label_1
_geom_angle_atom_site_label_2
_geom_angle_atom_site_label_3
_geom_angle
_geom_angle_site_symmetry_1
_geom_angle_site_symmetry_3
_geom_angle_publ_flag
C1 S1 S2 105.6(2) . . ?
C21 S2 S1 105.8(2) . . ?
B4 C1 B5 63.4(4) . . ?
B4 C1 C2 110.7(4) . . ?
B5 C1 C2 110.1(5) . . ?
B4 C1 B3 63.0(4) . . ?
B5 C1 B3 114.8(5) . . ?
C2 C1 B3 60.6(4) . . ?
B4 C1 B6 115.1(5) . . ?
B5 C1 B6 62.8(4) . . ?
C2 C1 B6 60.2(4) . . ?
B3 C1 B6 113.1(5) . . ?
B4 C1 S1 120.0(4) . . ?
B5 C1 S1 125.7(4) . . ?
C2 C1 S1 116.0(4) . . ?
B3 C1 S1 112.0(4) . . ?
B6 C1 S1 119.8(4) . . ?
C13 C2 B11 122.1(6) . . ?
C13 C2 B7 121.7(5) . . ?
B11 C2 B7 63.1(4) . . ?
C13 C2 C1 117.9(5) . . ?
B11 C2 C1 110.3(5) . . ?
B7 C2 C1 109.8(5) . . ?
C13 C2 B6 117.0(5) . . ?
B11 C2 B6 62.9(4) . . ?
B7 C2 B6 114.5(5) . . ?
C1 C2 B6 60.5(4) . . ?
C13 C2 B3 116.2(5) . . ?
B11 C2 B3 114.7(5) . . ?
B7 C2 B3 62.9(4) . . ?
C1 C2 B3 59.9(4) . . ?
B6 C2 B3 112.8(5) . . ?
C1 B3 C2 59.5(3) . . ?
C1 B3 B8 104.7(5) . . ?
C2 B3 B8 104.4(5) . . ?
C1 B3 B7 105.0(5) . . ?
C2 B3 B7 57.2(4) . . ?
B8 B3 B7 60.0(4) . . ?
C1 B3 B4 58.0(4) . . ?
C2 B3 B4 106.0(5) . . ?
B8 B3 B4 60.2(4) . . ?
B7 B3 B4 107.9(5) . . ?
C1 B3 H3 123.9 . . ?
C2 B3 H3 123.9 . . ?
B8 B3 H3 123.1 . . ?
B7 B3 H3 122.7 . . ?
B4 B3 H3 121.9 . . ?
C1 B4 B3 59.0(4) . . ?
C1 B4 B8 105.0(5) . . ?
B3 B4 B8 59.6(4) . . ?
C1 B4 B5 58.3(4) . . ?
B3 B4 B5 107.4(5) . . ?
B8 B4 B5 107.8(5) . . ?
C1 B4 B9 104.8(5) . . ?
B3 B4 B9 108.1(5) . . ?
B8 B4 B9 60.7(4) . . ?
B5 B4 B9 59.6(4) . . ?
C1 B4 H4 124.6 . . ?
B3 B4 H4 121.7 . . ?
B8 B4 H4 122.2 . . ?
B5 B4 H4 122.1 . . ?
B9 B4 H4 122.1 . . ?
C1 B5 B10 105.3(5) . . ?
C1 B5 B9 105.6(5) . . ?
B10 B5 B9 60.2(4) . . ?
C1 B5 B4 58.3(4) . . ?
B10 B5 B4 108.2(5) . . ?
B9 B5 B4 60.7(4) . . ?
C1 B5 B6 59.5(4) . . ?
B10 B5 B6 59.7(4) . . ?
B9 B5 B6 108.6(5) . . ?
B4 B5 B6 108.2(5) . . ?
C1 B5 H5 124.3 . . ?
B10 B5 H5 122.4 . . ?
B9 B5 H5 121.7 . . ?
B4 B5 H5 121.5 . . ?
B6 B5 H5 121.2 . . ?
C2 B6 C1 59.3(4) . . ?
C2 B6 B10 103.9(5) . . ?
C1 B6 B10 103.6(5) . . ?
C2 B6 B11 57.2(4) . . ?
C1 B6 B11 104.8(5) . . ?
B10 B6 B11 60.2(4) . . ?
C2 B6 B5 105.3(5) . . ?
C1 B6 B5 57.7(4) . . ?
B10 B6 B5 59.4(4) . . ?
B11 B6 B5 107.6(5) . . ?
C2 B6 H6 124.2 . . ?
C1 B6 H6 124.4 . . ?
B10 B6 H6 123.7 . . ?
B11 B6 H6 122.5 . . ?
B5 B6 H6 122.4 . . ?
C2 B7 B11 58.4(4) . . ?
C2 B7 B12 105.5(5) . . ?
B11 B7 B12 60.6(4) . . ?
C2 B7 B8 106.5(5) . . ?
B11 B7 B8 109.2(6) . . ?
B12 B7 B8 60.2(4) . . ?
C2 B7 B3 60.0(4) . . ?
B11 B7 B3 108.5(5) . . ?
B12 B7 B3 107.9(5) . . ?
B8 B7 B3 59.9(4) . . ?
C2 B7 H7 123.8 . . ?
B11 B7 H7 121.1 . . ?
B12 B7 H7 122.2 . . ?
B8 B7 H7 121.5 . . ?
B3 B7 H7 121.3 . . ?
B3 B8 B7 60.1(4) . . ?
B3 B8 B12 107.8(5) . . ?
B7 B8 B12 59.8(4) . . ?
B3 B8 B4 60.2(4) . . ?
B7 B8 B4 108.0(5) . . ?
B12 B8 B4 107.2(5) . . ?
B3 B8 B9 108.2(5) . . ?
B7 B8 B9 107.3(5) . . ?
B12 B8 B9 59.0(4) . . ?
B4 B8 B9 60.2(4) . . ?
B3 B8 H8 121.4 . . ?
B7 B8 H8 121.8 . . ?
B12 B8 H8 122.4 . . ?
B4 B8 H8 121.7 . . ?
B9 B8 H8 122.1 . . ?
B12 B9 B10 59.8(4) . . ?
B12 B9 B5 107.0(5) . . ?
B10 B9 B5 59.3(4) . . ?
B12 B9 B4 106.8(5) . . ?
B10 B9 B4 106.8(5) . . ?
B5 B9 B4 59.7(4) . . ?
B12 B9 B8 59.5(4) . . ?
B10 B9 B8 106.8(5) . . ?
B5 B9 B8 106.6(5) . . ?
B4 B9 B8 59.1(4) . . ?
B12 B9 H9 122.2 . . ?
B10 B9 H9 122.4 . . ?
B5 B9 H9 122.4 . . ?
B4 B9 H9 122.5 . . ?
B8 B9 H9 122.6 . . ?
B5 B10 B6 60.9(4) . . ?
B5 B10 B12 108.1(5) . . ?
B6 B10 B12 108.6(5) . . ?
B5 B10 B11 108.7(5) . . ?
B6 B10 B11 60.1(4) . . ?
B12 B10 B11 60.3(4) . . ?
B5 B10 B9 60.5(4) . . ?
B6 B10 B9 109.7(5) . . ?
B12 B10 B9 59.9(4) . . ?
B11 B10 B9 108.9(5) . . ?
B5 B10 H10 121.3 . . ?
B6 B10 H10 120.8 . . ?
B12 B10 H10 121.8 . . ?
B11 B10 H10 121.3 . . ?
B9 B10 H10 120.9 . . ?
C2 B11 B7 58.4(4) . . ?
C2 B11 B6 59.9(4) . . ?
B7 B11 B6 108.3(5) . . ?
C2 B11 B10 105.6(5) . . ?
B7 B11 B10 107.8(6) . . ?
B6 B11 B10 59.7(4) . . ?
C2 B11 B12 105.2(5) . . ?
B7 B11 B12 60.2(4) . . ?
B6 B11 B12 107.7(6) . . ?
B10 B11 B12 59.6(4) . . ?
C2 B11 H11 123.9 . . ?
B7 B11 H11 121.6 . . ?
B6 B11 H11 121.2 . . ?
B10 B11 H11 122.4 . . ?
B12 B11 H11 122.5 . . ?
B10 B12 B9 60.3(4) . . ?
B10 B12 B7 107.4(5) . . ?
B9 B12 B7 109.3(5) . . ?
B10 B12 B11 60.1(4) . . ?
B9 B12 B11 109.1(5) . . ?
B7 B12 B11 59.2(4) . . ?
B10 B12 B8 108.6(5) . . ?
B9 B12 B8 61.4(4) . . ?
B7 B12 B8 59.9(4) . . ?
B11 B12 B8 107.8(5) . . ?
B10 B12 H12 121.8 . . ?
B9 B12 H12 120.3 . . ?
B7 B12 H12 122.0 . . ?
B11 B12 H12 121.9 . . ?
B8 B12 H12 121.3 . . ?
C2 C13 H13A 109.5 . . ?
C2 C13 H13B 109.5 . . ?
H13A C13 H13B 109.5 . . ?
C2 C13 H13C 109.5 . . ?
H13A C13 H13C 109.5 . . ?
H13B C13 H13C 109.5 . . ?
B25 C21 B23 115.4(5) . . ?
B25 C21 B24 63.4(4) . . ?
B23 C21 B24 63.4(4) . . ?
B25 C21 B26 62.8(4) . . ?
B23 C21 B26 112.0(5) . . ?
B24 C21 B26 114.2(5) . . ?
B25 C21 C22 110.0(5) . . ?
B23 C21 C22 60.5(4) . . ?
B24 C21 C22 110.6(5) . . ?
B26 C21 C22 59.2(4) . . ?
B25 C21 S2 126.1(4) . . ?
B23 C21 S2 110.9(4) . . ?
B24 C21 S2 119.6(4) . . ?
B26 C21 S2 121.6(4) . . ?
C22 C21 S2 116.1(4) . . ?
C33 C22 B31 121.9(5) . . ?
C33 C22 B26 118.7(6) . . ?
B31 C22 B26 63.6(4) . . ?
C33 C22 B27 120.8(6) . . ?
B31 C22 B27 63.1(4) . . ?
B26 C22 B27 114.3(5) . . ?
C33 C22 C21 118.9(5) . . ?
B31 C22 C21 110.8(5) . . ?
B26 C22 C21 60.3(4) . . ?
B27 C22 C21 108.9(5) . . ?
C33 C22 B23 115.9(6) . . ?
B31 C22 B23 114.4(5) . . ?
B26 C22 B23 111.9(5) . . ?
B27 C22 B23 62.3(4) . . ?
C21 C22 B23 59.2(4) . . ?
C21 B23 C22 60.2(4) . . ?
C21 B23 B27 106.6(5) . . ?
C22 B23 B27 58.4(4) . . ?
C21 B23 B24 58.4(4) . . ?
C22 B23 B24 106.4(5) . . ?
B27 B23 B24 107.3(6) . . ?
C21 B23 B28 104.8(5) . . ?
C22 B23 B28 105.1(5) . . ?
B27 B23 B28 59.7(5) . . ?
B24 B23 B28 59.1(4) . . ?
C21 B23 H23 123.1 . . ?
C22 B23 H23 123.0 . . ?
B27 B23 H23 122.2 . . ?
B24 B23 H23 122.5 . . ?
B28 B23 H23 123.6 . . ?
C21 B24 B28 105.8(5) . . ?
C21 B24 B29 105.1(5) . . ?
B28 B24 B29 60.1(5) . . ?
C21 B24 B25 58.0(4) . . ?
B28 B24 B25 108.9(6) . . ?
B29 B24 B25 60.8(4) . . ?
C21 B24 B23 58.2(4) . . ?
B28 B24 B23 60.5(4) . . ?
B29 B24 B23 107.6(6) . . ?
B25 B24 B23 106.7(5) . . ?
C21 B24 H24 124.7 . . ?
B28 B24 H24 121.4 . . ?
B29 B24 H24 122.1 . . ?
B25 B24 H24 121.7 . . ?
B23 B24 H24 122.2 . . ?
C21 B25 B26 59.2(4) . . ?
C21 B25 B30 105.4(5) . . ?
B26 B25 B30 59.8(4) . . ?
C21 B25 B24 58.5(4) . . ?
B26 B25 B24 107.4(5) . . ?
B30 B25 B24 107.3(5) . . ?
C21 B25 B29 104.2(5) . . ?
B26 B25 B29 106.9(5) . . ?
B30 B25 B29 59.6(4) . . ?
B24 B25 B29 59.2(4) . . ?
C21 B25 H25 124.2 . . ?
B26 B25 H25 121.8 . . ?
B30 B25 H25 122.3 . . ?
B24 B25 H25 122.1 . . ?
B29 B25 H25 123.2 . . ?
C22 B26 C21 60.5(4) . . ?
C22 B26 B30 105.2(5) . . ?
C21 B26 B30 104.7(5) . . ?
C22 B26 B25 107.2(5) . . ?
C21 B26 B25 58.0(4) . . ?
B30 B26 B25 60.1(4) . . ?
C22 B26 B31 58.1(4) . . ?
C21 B26 B31 106.6(5) . . ?
B30 B26 B31 60.2(4) . . ?
B25 B26 B31 108.9(5) . . ?
C22 B26 H26 122.9 . . ?
C21 B26 H26 123.4 . . ?
B30 B26 H26 123.3 . . ?
B25 B26 H26 121.5 . . ?
B31 B26 H26 121.7 . . ?
C22 B27 B32 105.6(6) . . ?
C22 B27 B23 59.3(4) . . ?
B32 B27 B23 108.4(6) . . ?
C22 B27 B28 106.4(5) . . ?
B32 B27 B28 60.2(5) . . ?
B23 B27 B28 60.5(4) . . ?
C22 B27 B31 58.0(4) . . ?
B32 B27 B31 60.8(5) . . ?
B23 B27 B31 107.7(5) . . ?
B28 B27 B31 109.0(6) . . ?
C22 B27 H27 124.2 . . ?
B32 B27 H27 121.8 . . ?
B23 B27 H27 121.4 . . ?
B28 B27 H27 121.3 . . ?
B31 B27 H27 121.5 . . ?
B24 B28 B29 60.1(5) . . ?
B24 B28 B32 108.1(6) . . ?
B29 B28 B32 59.7(5) . . ?
B24 B28 B27 108.3(5) . . ?
B29 B28 B27 107.1(6) . . ?
B32 B28 B27 59.2(5) . . ?
B24 B28 B23 60.4(4) . . ?
B29 B28 B23 107.5(5) . . ?
B32 B28 B23 107.0(6) . . ?
B27 B28 B23 59.7(4) . . ?
B24 B28 H28 121.1 . . ?
B29 B28 H28 122.1 . . ?
B32 B28 H28 122.3 . . ?
B27 B28 H28 122.1 . . ?
B23 B28 H28 122.1 . . ?
B32 B29 B28 60.2(5) . . ?
B32 B29 B24 108.2(6) . . ?
B28 B29 B24 59.8(5) . . ?
B32 B29 B30 61.1(5) . . ?
B28 B29 B30 108.8(6) . . ?
B24 B29 B30 107.9(5) . . ?
B32 B29 B25 108.6(6) . . ?
B28 B29 B25 108.0(6) . . ?
B24 B29 B25 60.0(4) . . ?
B30 B29 B25 59.6(4) . . ?
B32 B29 H29 121.1 . . ?
B28 B29 H29 121.6 . . ?
B24 B29 H29 121.9 . . ?
B30 B29 H29 121.3 . . ?
B25 B29 H29 121.8 . . ?
B26 B30 B29 108.0(5) . . ?
B26 B30 B25 60.0(4) . . ?
B29 B30 B25 60.8(4) . . ?
B26 B30 B31 60.2(4) . . ?
B29 B30 B31 107.8(6) . . ?
B25 B30 B31 108.8(5) . . ?
B26 B30 B32 107.3(6) . . ?
B29 B30 B32 59.0(4) . . ?
B25 B30 B32 107.9(5) . . ?
B31 B30 B32 59.9(5) . . ?
B26 B30 H30 121.9 . . ?
B29 B30 H30 121.9 . . ?
B25 B30 H30 121.1 . . ?
B31 B30 H30 121.4 . . ?
B32 B30 H30 122.4 . . ?
C22 B31 B27 58.9(4) . . ?
C22 B31 B30 104.9(5) . . ?
B27 B31 B30 107.2(6) . . ?
C22 B31 B26 58.3(4) . . ?
B27 B31 B26 106.7(5) . . ?
B30 B31 B26 59.6(4) . . ?
C22 B31 B32 104.7(5) . . ?
B27 B31 B32 58.9(4) . . ?
B30 B31 B32 60.5(5) . . ?
B26 B31 B32 107.3(5) . . ?
C22 B31 H31 124.4 . . ?
B27 B31 H31 122.4 . . ?
B30 B31 H31 122.3 . . ?
B26 B31 H31 122.3 . . ?
B32 B31 H31 122.6 . . ?
B27 B32 B29 108.5(6) . . ?
B27 B32 B28 60.5(5) . . ?
B29 B32 B28 60.1(5) . . ?
B27 B32 B31 60.3(5) . . ?
B29 B32 B31 108.2(6) . . ?
B28 B32 B31 108.8(6) . . ?
B27 B32 B30 107.6(6) . . ?
B29 B32 B30 59.9(5) . . ?
B28 B32 B30 107.8(6) . . ?
B31 B32 B30 59.6(5) . . ?
B27 B32 H32 121.5 . . ?
B29 B32 H32 121.5 . . ?
B28 B32 H32 121.3 . . ?
B31 B32 H32 121.4 . . ?
B30 B32 H32 122.3 . . ?
C22 C33 H33A 109.5 . . ?
C22 C33 H33B 109.5 . . ?
H33A C33 H33B 109.5 . . ?
C22 C33 H33C 109.5 . . ?
H33A C33 H33C 109.5 . . ?
H33B C33 H33C 109.5 . . ?

loop_
_geom_bond_atom_site_label_1
_geom_bond_atom_site_label_2
_geom_bond_distance
_geom_bond_site_symmetry_2
_geom_bond_publ_flag
S1 C1 1.785(6) . ?
S1 S2 2.030(2) . ?
S2 C21 1.791(6) . ?
C1 B4 1.697(9) . ?
C1 B5 1.698(9) . ?
C1 C2 1.710(8) . ?
C1 B3 1.716(9) . ?
C1 B6 1.731(9) . ?
C2 C13 1.521(8) . ?
C2 B11 1.676(10) . ?
C2 B7 1.676(9) . ?
C2 B6 1.726(9) . ?
C2 B3 1.727(9) . ?
B3 B8 1.771(10) . ?
B3 B7 1.776(10) . ?
B3 B4 1.783(10) . ?
B3 H3 1.1000 . ?
B4 B8 1.783(10) . ?
B4 B5 1.785(10) . ?
B4 B9 1.803(10) . ?
B4 H4 1.1000 . ?
B5 B10 1.761(10) . ?
B5 B9 1.782(10) . ?
B5 B6 1.786(11) . ?
B5 H5 1.1000 . ?
B6 B10 1.766(11) . ?
B6 B11 1.775(10) . ?
B6 H6 1.1000 . ?
B7 B11 1.755(11) . ?
B7 B12 1.772(11) . ?
B7 B8 1.773(11) . ?
B7 H7 1.1000 . ?
B8 B12 1.779(11) . ?
B8 B9 1.812(10) . ?
B8 H8 1.1000 . ?
B9 B12 1.770(11) . ?
B9 B10 1.777(11) . ?
B9 H9 1.1000 . ?
B10 B12 1.767(10) . ?
B10 B11 1.775(12) . ?
B10 H10 1.1000 . ?
B11 B12 1.779(11) . ?
B11 H11 1.1000 . ?
B12 H12 1.1000 . ?
C13 H13A 0.9600 . ?
C13 H13B 0.9600 . ?
C13 H13C 0.9600 . ?
C21 B25 1.686(9) . ?
C21 B23 1.693(9) . ?
C21 B24 1.696(9) . ?
C21 B26 1.708(9) . ?
C21 C22 1.711(8) . ?
C22 C33 1.532(9) . ?
C22 B31 1.684(10) . ?
C22 B26 1.688(10) . ?
C22 B27 1.700(9) . ?
C22 B23 1.716(9) . ?
B23 B27 1.768(11) . ?
B23 B24 1.781(11) . ?
B23 B28 1.783(11) . ?
B23 H23 1.1000 . ?
B24 B28 1.757(11) . ?
B24 B29 1.764(11) . ?
B24 B25 1.778(11) . ?
B24 H24 1.1000 . ?
B25 B26 1.768(11) . ?
B25 B30 1.770(10) . ?
B25 B29 1.792(11) . ?
B25 H25 1.1000 . ?
B26 B30 1.765(10) . ?
B26 B31 1.777(11) . ?
B26 H26 1.1000 . ?
B27 B32 1.746(11) . ?
B27 B28 1.769(12) . ?
B27 B31 1.770(11) . ?
B27 H27 1.1000 . ?
B28 B29 1.763(12) . ?
B28 B32 1.764(11) . ?
B28 H28 1.1000 . ?
B29 B32 1.755(11) . ?
B29 B30 1.770(11) . ?
B29 H29 1.1000 . ?
B30 B31 1.776(11) . ?
B30 B32 1.791(11) . ?
B30 H30 1.1000 . ?
B31 B32 1.780(11) . ?
B31 H31 1.1000 . ?
B32 H32 1.1000 . ?
C33 H33A 0.9600 . ?
C33 H33B 0.9600 . ?
C33 H33C 0.9600 . ?

loop_
_geom_torsion_atom_site_label_1
_geom_torsion_atom_site_label_2
_geom_torsion_atom_site_label_3
_geom_torsion_atom_site_label_4
_geom_torsion
_geom_torsion_site_symmetry_1
_geom_torsion_site_symmetry_2
_geom_torsion_site_symmetry_3
_geom_torsion_site_symmetry_4
_geom_torsion_publ_flag
S1 C1 C2 C13 -4.0(7) . . . . ?
S2 C21 C22 C33 -4.2(7) . . . . ?
C2 C1 S1 S2 109.0(4) . . . . ?
C22 C21 S2 S1 105.6(4) . . . . ?
C1 S1 S2 C21 105.1(3) . . . . ?
C13 C2 C22 C33 1.5(5) . . . . ?
